data_7131253
loop_
_publ_author_name
'Mohammed, Abdul Khayum'
'Pena-S\'anchez, Pilar'
'Pandikassala, Ajmal'
'Gaber, Safa'
'AlKhoori, Ayesha A.'
'Skorjanc, Tina'
'Polychronopoulou, Kyriaki'
'Kurungot, Sreekumar'
'G\'andara, Felipe'
'Shetty, Dinesh'

_publ_section_title
;
 Salicylaldehydate coordinated two-dimensional-conjugated metal--organic
 frameworks
;
_journal_issue 18
_journal_name_full 'Chemical Communications'
_journal_page_first 2608
_journal_page_last 2611
_journal_paper_doi 10.1039/D2CC06283F
_journal_volume 59
_journal_year 2023
_chemical_formula_moiety 'C12 H17 Cd Cl N2 O2'
_chemical_formula_sum 'C12 H17 Cd Cl N2 O2'
_chemical_formula_weight 369.13
_space_group_IT_number 169
_space_group_name_Hall 'P 61'
_space_group_name_H-M_alt 'P 61'
_symmetry_cell_setting hexagonal
_symmetry_space_group_name_Hall 'P 61'
_symmetry_space_group_name_H-M 'P 61'
_atom_sites_solution_hydrogens geom
_atom_sites_solution_primary direct
_atom_sites_solution_secondary difmap
_audit_block_doi 10.5517/ccdc.csd.cc1pz741
_audit_creation_method SHELXL-97
_audit_update_record
;
2017-10-04 deposited with the CCDC.	2023-01-24 downloaded from the CCDC.
;
_cell_angle_alpha 90.00
_cell_angle_beta 90.00
_cell_angle_gamma 120.00
_cell_formula_units_Z 6
_cell_length_a 16.4524(13)
_cell_length_b 16.4524(13)
_cell_length_c 14.6419(8)
_cell_measurement_reflns_used 3784
_cell_measurement_temperature 293(2)
_cell_measurement_theta_max 25.00
_cell_measurement_theta_min 3.15
_cell_volume 3432.3(4)
_computing_structure_refinement 'SHELXL-97 (Sheldrick, 2008)'
_diffrn_ambient_temperature 293(2)
_diffrn_measured_fraction_theta_full 0.998
_diffrn_measured_fraction_theta_max 0.998
_diffrn_measurement_device_type 'Supernova (Mo) X-ray source'
_diffrn_measurement_method '\w scans'
_diffrn_radiation_monochromator graphite
_diffrn_radiation_source 'fine-focus sealed tube'
_diffrn_radiation_type MoK\a
_diffrn_radiation_wavelength 0.71073
_diffrn_reflns_av_R_equivalents 0.0707
_diffrn_reflns_av_sigmaI/netI 0.1161
_diffrn_reflns_limit_h_max 19
_diffrn_reflns_limit_h_min -19
_diffrn_reflns_limit_k_max 14
_diffrn_reflns_limit_k_min -19
_diffrn_reflns_limit_l_max 12
_diffrn_reflns_limit_l_min -17
_diffrn_reflns_number 7004
_diffrn_reflns_theta_full 25.00
_diffrn_reflns_theta_max 25.00
_diffrn_reflns_theta_min 3.13
_exptl_absorpt_coefficient_mu 1.068
_exptl_absorpt_correction_T_max 0.8147
_exptl_absorpt_correction_T_min 0.7912
_exptl_absorpt_correction_type multi-scan
_exptl_absorpt_process_details crysalispro
_exptl_crystal_colour colorless
_exptl_crystal_density_diffrn 1.071
_exptl_crystal_density_method 'not measured'
_exptl_crystal_description block
_exptl_crystal_F_000 1104
_exptl_crystal_size_max 0.23
_exptl_crystal_size_mid 0.21
_exptl_crystal_size_min 0.20
_refine_diff_density_max 1.262
_refine_diff_density_min -0.725
_refine_diff_density_rms 0.122
_refine_ls_abs_structure_details 'Flack H D (1983), Acta Cryst. A39, 876-881'
_refine_ls_abs_structure_Flack -0.16(9)
_refine_ls_extinction_method none
_refine_ls_goodness_of_fit_ref 0.993
_refine_ls_hydrogen_treatment constr
_refine_ls_matrix_type full
_refine_ls_number_parameters 165
_refine_ls_number_reflns 3784
_refine_ls_number_restraints 3
_refine_ls_restrained_S_all 0.995
_refine_ls_R_factor_all 0.1255
_refine_ls_R_factor_gt 0.0817
_refine_ls_shift/su_max 0.000
_refine_ls_shift/su_mean 0.000
_refine_ls_structure_factor_coef Fsqd
_refine_ls_weighting_details 'calc w=1/[\s^2^(Fo^2^)+(0.1174P)^2^+0.0000P] where P=(Fo^2^+2Fc^2^)/3'
_refine_ls_weighting_scheme calc
_refine_ls_wR_factor_gt 0.1941
_refine_ls_wR_factor_ref 0.2270
_reflns_number_gt 2413
_reflns_number_total 3784
_reflns_threshold_expression >2\s(I)
_cod_data_source_file d2cc06283f2.cif
_cod_data_source_block cala
_cod_depositor_comments 'Adding full bibliography for 7131251--7131256.cif.'
_cod_database_code 7131253

loop_
_symmetry_equiv_pos_as_xyz
'x, y, z'
'x-y, x, z+1/6'
'-y, x-y, z+1/3'
'-x, -y, z+1/2'
'-x+y, -x, z+2/3'
'y, -x+y, z+5/6'

loop_
_atom_site_label
_atom_site_type_symbol
_atom_site_fract_x
_atom_site_fract_y
_atom_site_fract_z
_atom_site_U_iso_or_equiv
_atom_site_adp_type
_atom_site_occupancy
_atom_site_symmetry_multiplicity
_atom_site_calc_flag
_atom_site_refinement_flags
_atom_site_disorder_assembly
_atom_site_disorder_group
C1 C -0.698(2) -0.611(2) -0.0953(16) 0.172(12) Uani 1 1 d D . .
H1A H -0.7045 -0.6358 -0.1558 0.257 Uiso 1 1 calc R . .
H1B H -0.7172 -0.6605 -0.0514 0.257 Uiso 1 1 calc R . .
H1C H -0.6343 -0.5638 -0.0845 0.257 Uiso 1 1 calc R . .
C2 C -0.7616(15) -0.5669(15) -0.0859(11) 0.111(8) Uani 1 1 d D . .
H2 H -0.7473 -0.5235 -0.1371 0.133 Uiso 1 1 calc R . .
C3 C -0.8691(16) -0.6422(14) -0.0911(16) 0.138(9) Uani 1 1 d D . .
H3A H -0.8772 -0.6956 -0.1253 0.207 Uiso 1 1 calc R . .
H3B H -0.9022 -0.6153 -0.1208 0.207 Uiso 1 1 calc R . .
H3C H -0.8934 -0.6616 -0.0305 0.207 Uiso 1 1 calc R . .
C4 C -0.7427(10) -0.5110(11) 0.0017(8) 0.064(4) Uani 1 1 d . . .
H4A H -0.6755 -0.4689 0.0062 0.076 Uiso 1 1 calc R . .
H4B H -0.7607 -0.5545 0.0524 0.076 Uiso 1 1 calc R . .
C5 C -0.7916(10) -0.4516(10) 0.0148(7) 0.057(3) Uani 1 1 d . . .
H5 H -0.8599 -0.4927 0.0150 0.068 Uiso 1 1 calc R . .
C6 C -0.8313(10) -0.3508(13) -0.0629(10) 0.080(5) Uani 1 1 d . . .
H6A H -0.8084 -0.3005 -0.1075 0.097 Uiso 1 1 calc R . .
H6B H -0.8335 -0.3243 -0.0044 0.097 Uiso 1 1 calc R . .
C7 C -0.9303(11) -0.4233(12) -0.0890(8) 0.067(4) Uani 1 1 d . . .
C8 C -1.0085(11) -0.4359(12) -0.0350(9) 0.074(4) Uani 1 1 d . . .
H8 H -0.9992 -0.4011 0.0180 0.088 Uiso 1 1 calc R . .
C9 C -0.5968(11) -0.0974(10) 0.1033(10) 0.074(4) Uani 1 1 d . . .
H9 H -0.6365 -0.1477 0.1403 0.089 Uiso 1 1 calc R . .
C10 C -0.5056(12) -0.0390(10) -0.0255(10) 0.086(5) Uani 1 1 d . . .
H10 H -0.4842 -0.0493 -0.0806 0.104 Uiso 1 1 calc R . .
C11 C -0.9488(11) -0.4735(14) -0.1659(10) 0.088(6) Uani 1 1 d . . .
H11 H -0.8995 -0.4675 -0.2019 0.106 Uiso 1 1 calc R . .
C12 C -0.6412(10) -0.2406(11) -0.2273(8) 0.058(4) Uani 1 1 d . . .
Cd1 Cd -0.61463(7) -0.26005(7) -0.03131(8) 0.0596(4) Uani 1 1 d . . .
Cl1 Cl -0.4842(4) -0.2873(4) -0.0151(3) 0.1119(18) Uani 1 1 d . . .
N1 N -0.7645(7) -0.3815(7) -0.0563(7) 0.048(3) Uani 1 1 d . . .
H1 H -0.7823 -0.4255 -0.1007 0.057 Uiso 1 1 d R . .
N2 N -0.5668(8) -0.1155(8) 0.0260(6) 0.059(3) Uani 1 1 d . . .
O1 O -0.6362(8) -0.1921(7) -0.1591(5) 0.073(3) Uani 1 1 d . . .
O2 O -0.6888(8) -0.3231(8) 0.1105(6) 0.075(3) Uani 1 1 d . . .

loop_
_atom_site_aniso_label
_atom_site_aniso_U_11
_atom_site_aniso_U_22
_atom_site_aniso_U_33
_atom_site_aniso_U_23
_atom_site_aniso_U_13
_atom_site_aniso_U_12
C1 0.19(3) 0.23(3) 0.13(2) 0.010(19) 0.07(2) 0.12(3)
C2 0.20(2) 0.136(18) 0.068(11) -0.013(11) -0.002(12) 0.14(2)
C3 0.15(2) 0.087(15) 0.129(17) -0.050(13) -0.056(15) 0.024(15)
C4 0.064(9) 0.089(12) 0.038(6) 0.003(6) -0.009(6) 0.038(9)
C5 0.054(8) 0.067(9) 0.033(6) -0.004(6) -0.015(5) 0.018(7)
C6 0.060(10) 0.127(16) 0.065(9) 0.010(9) 0.012(7) 0.055(11)
C7 0.075(11) 0.096(12) 0.042(7) 0.009(7) -0.004(7) 0.052(10)
C8 0.096(12) 0.099(12) 0.045(7) -0.012(8) -0.001(9) 0.062(10)
C9 0.081(11) 0.052(9) 0.072(9) 0.021(7) 0.017(8) 0.020(8)
C10 0.121(14) 0.063(10) 0.053(8) -0.006(8) 0.036(9) 0.029(9)
C11 0.065(11) 0.143(16) 0.049(8) -0.018(9) 0.006(7) 0.046(11)
C12 0.070(9) 0.076(10) 0.033(6) 0.009(6) -0.001(6) 0.040(8)
Cd1 0.0634(7) 0.0604(6) 0.0453(5) -0.0008(5) -0.0058(5) 0.0238(5)
Cl1 0.120(4) 0.136(4) 0.098(4) -0.027(3) -0.027(3) 0.078(4)
N1 0.056(6) 0.047(6) 0.048(6) 0.005(5) -0.002(5) 0.032(5)
N2 0.076(8) 0.065(8) 0.030(5) -0.011(5) -0.002(5) 0.030(7)
O1 0.103(8) 0.075(7) 0.040(4) -0.011(5) -0.012(5) 0.043(6)
O2 0.091(8) 0.069(6) 0.041(6) -0.009(4) -0.004(5) 0.021(6)

loop_
_atom_type_symbol
_atom_type_description
_atom_type_scat_dispersion_real
_atom_type_scat_dispersion_imag
_atom_type_scat_source
C C 0.0033 0.0016 'International Tables Vol C Tables 4.2.6.8 and 6.1.1.4'
H H 0.0000 0.0000 'International Tables Vol C Tables 4.2.6.8 and 6.1.1.4'
Cd Cd -0.8075 1.2024 'International Tables Vol C Tables 4.2.6.8 and 6.1.1.4'
Cl Cl 0.1484 0.1585 'International Tables Vol C Tables 4.2.6.8 and 6.1.1.4'
N N 0.0061 0.0033 'International Tables Vol C Tables 4.2.6.8 and 6.1.1.4'
O O 0.0106 0.0060 'International Tables Vol C Tables 4.2.6.8 and 6.1.1.4'

loop_
_citation_id
_citation_doi
_citation_year
1 10.1021/acs.chemmater.8b01698 2018

loop_
_geom_angle_atom_site_label_1
_geom_angle_atom_site_label_2
_geom_angle_atom_site_label_3
_geom_angle
_geom_angle_site_symmetry_1
_geom_angle_site_symmetry_3
_geom_angle_publ_flag
C2 C1 H1A 109.5 . . ?
C2 C1 H1B 109.5 . . ?
H1A C1 H1B 109.5 . . ?
C2 C1 H1C 109.5 . . ?
H1A C1 H1C 109.5 . . ?
H1B C1 H1C 109.5 . . ?
C4 C2 C1 112.2(16) . . ?
C4 C2 C3 109.1(14) . . ?
C1 C2 C3 112.5(19) . . ?
C4 C2 H2 107.6 . . ?
C1 C2 H2 107.6 . . ?
C3 C2 H2 107.6 . . ?
C2 C3 H3A 109.5 . . ?
C2 C3 H3B 109.5 . . ?
H3A C3 H3B 109.5 . . ?
C2 C3 H3C 109.5 . . ?
H3A C3 H3C 109.5 . . ?
H3B C3 H3C 109.5 . . ?
C2 C4 C5 118.1(11) . . ?
C2 C4 H4A 107.8 . . ?
C5 C4 H4A 107.8 . . ?
C2 C4 H4B 107.8 . . ?
C5 C4 H4B 107.8 . . ?
H4A C4 H4B 107.1 . . ?
N1 C5 C12 107.9(11) . 3_455 ?
N1 C5 C4 111.2(11) . . ?
C12 C5 C4 107.9(10) 3_455 . ?
N1 C5 H5 109.9 . . ?
C12 C5 H5 109.9 3_455 . ?
C4 C5 H5 109.9 . . ?
N1 C6 C7 117.1(14) . . ?
N1 C6 H6A 108.0 . . ?
C7 C6 H6A 108.0 . . ?
N1 C6 H6B 108.0 . . ?
C7 C6 H6B 108.0 . . ?
H6A C6 H6B 107.3 . . ?
C11 C7 C8 117.7(14) . . ?
C11 C7 C6 121.5(13) . . ?
C8 C7 C6 120.7(13) . . ?
C9 C8 C7 118.4(13) 6_444 . ?
C9 C8 H8 120.8 6_444 . ?
C7 C8 H8 120.8 . . ?
N2 C9 C8 123.7(13) . 2_565 ?
N2 C9 H9 118.2 . . ?
C8 C9 H9 118.2 2_565 . ?
C11 C10 N2 122.9(13) 2_565 . ?
C11 C10 H10 118.5 2_565 . ?
N2 C10 H10 118.5 . . ?
C7 C11 C10 120.8(14) . 6_444 ?
C7 C11 H11 119.6 . . ?
C10 C11 H11 119.6 6_444 . ?
O2 C12 O1 123.7(11) 5_444 . ?
O2 C12 C5 120.5(12) 5_444 5_444 ?
O1 C12 C5 115.9(12) . 5_444 ?
N2 Cd1 O1 81.2(3) . . ?
N2 Cd1 N1 129.2(4) . . ?
O1 Cd1 N1 86.2(4) . . ?
N2 Cd1 O2 88.1(4) . . ?
O1 Cd1 O2 139.2(4) . . ?
N1 Cd1 O2 70.4(4) . . ?
N2 Cd1 Cl1 106.5(3) . . ?
O1 Cd1 Cl1 122.6(3) . . ?
N1 Cd1 Cl1 121.4(3) . . ?
O2 Cd1 Cl1 98.2(3) . . ?
C6 N1 C5 110.3(11) . . ?
C6 N1 Cd1 112.6(9) . . ?
C5 N1 Cd1 110.3(8) . . ?
C6 N1 H1 103.6 . . ?
C5 N1 H1 91.9 . . ?
Cd1 N1 H1 126.0 . . ?
C9 N2 C10 116.4(12) . . ?
C9 N2 Cd1 125.5(10) . . ?
C10 N2 Cd1 118.0(8) . . ?
C12 O1 Cd1 108.4(8) . . ?
C12 O2 Cd1 115.0(7) 3_455 . ?

loop_
_geom_bond_atom_site_label_1
_geom_bond_atom_site_label_2
_geom_bond_distance
_geom_bond_site_symmetry_2
_geom_bond_publ_flag
C1 C2 1.540(16) . ?
C1 H1A 0.9600 . ?
C1 H1B 0.9600 . ?
C1 H1C 0.9600 . ?
C2 C4 1.52(2) . ?
C2 C3 1.574(17) . ?
C2 H2 0.9800 . ?
C3 H3A 0.9600 . ?
C3 H3B 0.9600 . ?
C3 H3C 0.9600 . ?
C4 C5 1.558(19) . ?
C4 H4A 0.9700 . ?
C4 H4B 0.9700 . ?
C5 N1 1.448(16) . ?
C5 C12 1.525(16) 3_455 ?
C5 H5 0.9800 . ?
C6 N1 1.424(17) . ?
C6 C7 1.51(2) . ?
C6 H6A 0.9700 . ?
C6 H6B 0.9700 . ?
C7 C11 1.34(2) . ?
C7 C8 1.434(19) . ?
C8 C9 1.38(2) 6_444 ?
C8 H8 0.9300 . ?
C9 N2 1.327(18) . ?
C9 C8 1.375(19) 2_565 ?
C9 H9 0.9300 . ?
C10 C11 1.36(2) 2_565 ?
C10 N2 1.379(17) . ?
C10 H10 0.9300 . ?
C11 C10 1.36(2) 6_444 ?
C11 H11 0.9300 . ?
C12 O2 1.224(17) 5_444 ?
C12 O1 1.256(15) . ?
C12 C5 1.525(16) 5_444 ?
Cd1 N2 2.259(11) . ?
Cd1 O1 2.296(9) . ?
Cd1 N1 2.298(11) . ?
Cd1 O2 2.368(10) . ?
Cd1 Cl1 2.413(5) . ?
N1 H1 0.9048 . ?
O2 C12 1.224(17) 3_455 ?

loop_
_geom_torsion_atom_site_label_1
_geom_torsion_atom_site_label_2
_geom_torsion_atom_site_label_3
_geom_torsion_atom_site_label_4
_geom_torsion
_geom_torsion_site_symmetry_1
_geom_torsion_site_symmetry_2
_geom_torsion_site_symmetry_3
_geom_torsion_site_symmetry_4
_geom_torsion_publ_flag
C1 C2 C4 C5 172.1(16) . . . . ?
C3 C2 C4 C5 -63(2) . . . . ?
C2 C4 C5 N1 -60.4(18) . . . . ?
C2 C4 C5 C12 -178.5(14) . . . 3_455 ?
N1 C6 C7 C11 -56(2) . . . . ?
N1 C6 C7 C8 128.3(15) . . . . ?
C11 C7 C8 C9 2(2) . . . 6_444 ?
C6 C7 C8 C9 177.8(15) . . . 6_444 ?
C8 C7 C11 C10 1(3) . . . 6_444 ?
C6 C7 C11 C10 -174.7(16) . . . 6_444 ?
C7 C6 N1 C5 -62.4(15) . . . . ?
C7 C6 N1 Cd1 173.8(9) . . . . ?
C12 C5 N1 C6 -81.9(14) 3_455 . . . ?
C4 C5 N1 C6 159.9(12) . . . . ?
C12 C5 N1 Cd1 43.1(12) 3_455 . . . ?
C4 C5 N1 Cd1 -75.0(11) . . . . ?
N2 Cd1 N1 C6 21.2(11) . . . . ?
O1 Cd1 N1 C6 -54.3(9) . . . . ?
O2 Cd1 N1 C6 91.6(9) . . . . ?
Cl1 Cd1 N1 C6 179.4(8) . . . . ?
N2 Cd1 N1 C5 -102.5(8) . . . . ?
O1 Cd1 N1 C5 -178.0(9) . . . . ?
O2 Cd1 N1 C5 -32.1(8) . . . . ?
Cl1 Cd1 N1 C5 55.7(9) . . . . ?
C8 C9 N2 C10 2(2) 2_565 . . . ?
C8 C9 N2 Cd1 -173.7(12) 2_565 . . . ?
C11 C10 N2 C9 1(2) 2_565 . . . ?
C11 C10 N2 Cd1 177.3(14) 2_565 . . . ?
O1 Cd1 N2 C9 129.1(12) . . . . ?
N1 Cd1 N2 C9 51.4(13) . . . . ?
O2 Cd1 N2 C9 -11.3(12) . . . . ?
Cl1 Cd1 N2 C9 -109.3(12) . . . . ?
O1 Cd1 N2 C10 -46.6(11) . . . . ?
N1 Cd1 N2 C10 -124.4(11) . . . . ?
O2 Cd1 N2 C10 173.0(12) . . . . ?
Cl1 Cd1 N2 C10 74.9(11) . . . . ?
O2 C12 O1 Cd1 -0.7(19) 5_444 . . . ?
C5 C12 O1 Cd1 177.3(9) 5_444 . . . ?
N2 Cd1 O1 C12 161.7(11) . . . . ?
N1 Cd1 O1 C12 -67.6(10) . . . . ?
O2 Cd1 O1 C12 -121.5(10) . . . . ?
Cl1 Cd1 O1 C12 57.7(10) . . . . ?
N2 Cd1 O2 C12 149.4(11) . . . 3_455 ?
O1 Cd1 O2 C12 75.1(12) . . . 3_455 ?
N1 Cd1 O2 C12 16.3(10) . . . 3_455 ?
Cl1 Cd1 O2 C12 -104.2(10) . . . 3_455 ?
